data_4506126
loop_
_publ_author_name
'Cadiau, A'
'Le Bail, A'
'Hemon-Ribaud, A'
'Leblanc, M'
'Body, M'
'Fayon, F'
'Durand, E'
'Boulou, J C'
'Maisonneuve, V'

_publ_section_title
;
 Evolution of Guanazolium Fluoroaluminates within the Composition-Space
 Diagram and with the Temperature
;
_journal_name_full 'Crystal Growth & Design'
_journal_page_first 5159
_journal_page_last 5168
_journal_paper_doi 10.1021/cg100909x
_journal_volume 10
_journal_year 2010
_chemical_formula_sum 'C4 H12 Al5 F17 N10'
_space_group_IT_number 44
_symmetry_cell_setting orthorhombic
_symmetry_Int_Tables_number 44
_symmetry_space_group_name_Hall 'I 2 -2'
_symmetry_space_group_name_H-M 'I m m 2'
_cell_angle_alpha 90
_cell_angle_beta 90
_cell_angle_gamma 90
_cell_formula_units_Z 2
_cell_length_a 26.6143(10)
_cell_length_b 9.5626(3)
_cell_length_c 3.57960(12)
_cell_volume 911.02(5)
_diffrn_ambient_temperature 293
_cod_data_source_file guana-4.cif
_cod_data_source_block guana-4
_cod_database_code 4506126

loop_
_symmetry_equiv_pos_as_xyz
x,y,z
-x,y,z
x,-y,z
-x,-y,z
1/2+x,1/2+y,1/2+z
1/2-x,1/2+y,1/2+z
1/2+x,1/2-y,1/2+z
1/2-x,1/2-y,1/2+z

loop_
_atom_site_label
_atom_site_type_symbol
_atom_site_fract_x
_atom_site_fract_y
_atom_site_fract_z
_atom_site_U_iso_or_equiv
_atom_site_occupancy
Al1 Al -0.06519(8) 0.6858(2) 0.00000 0.02 1.00
Al2 Al 0.00000 1.00000 0.0044(13) 0.02 1.00
F1 F -0.06441(11) 0.6798(3) -0.4989(8) 0.02 1.00
F2 F -0.13099(10) 0.7239(3) -0.0074(17) 0.02 1.00
F3 F -0.04977(10) 0.8708(2) 0.0053(13) 0.02 1.00
F4 F 0.00000 0.6461(4) -0.0141(17) 0.02 1.00
F5 F -0.07954(14) 0.50000 -0.0152(17) 0.02 1.00
F6 F 0.00000 1.00000 -0.4880(11) 0.02 1.00
N1 N 0.2539(3) 0.6432(5) 0.725(4) 0.02 0.50
N2 N 0.3004(2) 0.6512(4) 0.913(4) 0.02 0.50
N3 N 0.26638(18) 0.4420(5) 0.963(3) 0.02 0.50
N4 N 0.35167(18) 0.4745(7) 1.161(2) 0.02 0.50
N5 N 0.1879(2) 0.4799(9) 0.639(3) 0.02 0.50
C1 C 0.3103(2) 0.5188(6) 0.976(4) 0.02 0.50
C2 C 0.2317(2) 0.5218(6) 0.778(4) 0.02 0.50
